data_1565254
loop_
_publ_author_name
'Zhao, Xiaoqing'
'Zhang, Fenhang'
'Liu, Yajun'
'Zhao, Tianhao'
'Zhao, Hongyan'
'Xiang, Shuo'
'Li, Yunchun'

_publ_section_title
;
 A series of luminescent Lnlll-based coordination polymers: Syntheses,
 structures and luminescent properties
;
_journal_name_full 'Inorganica Chimica Acta'
_journal_page_first 119459
_journal_paper_doi 10.1016/j.ica.2020.119459
_journal_volume 504
_journal_year 2020
_chemical_formula_moiety 'C19 H14 Cl3 N3 O8 Sm'
_chemical_formula_sum 'C19 H14 Cl3 N3 O8 Sm'
_chemical_formula_weight 669.03
_space_group_crystal_system triclinic
_space_group_IT_number 2
_space_group_name_Hall '-P 1'
_space_group_name_H-M_alt 'P -1'
_atom_sites_solution_hydrogens mixed
_atom_sites_solution_primary direct
_cell_angle_alpha 88.000(6)
_cell_angle_beta 67.275(6)
_cell_angle_gamma 80.259(6)
_cell_formula_units_Z 2
_cell_length_a 9.6921(6)
_cell_length_b 11.2346(9)
_cell_length_c 11.9007(7)
_cell_measurement_reflns_used 4108
_cell_measurement_temperature 143.00(10)
_cell_measurement_theta_max 29.0060
_cell_measurement_theta_min 3.6950
_cell_volume 1177.34(15)
_computing_cell_refinement
;
CrysAlisPro, Agilent Technologies,
Version 1.171.37.35 (release 13-08-2014 CrysAlis171 .NET)
(compiled Aug 13 2014,18:06:01)
;
_computing_data_collection
;
CrysAlisPro, Agilent Technologies,
Version 1.171.37.35 (release 13-08-2014 CrysAlis171 .NET)
(compiled Aug 13 2014,18:06:01)
;
_computing_data_reduction
;
CrysAlisPro, Agilent Technologies,
Version 1.171.37.35 (release 13-08-2014 CrysAlis171 .NET)
(compiled Aug 13 2014,18:06:01)
;
_computing_molecular_graphics 'Olex2 (Dolomanov et al., 2009)'
_computing_publication_material 'Olex2 (Dolomanov et al., 2009)'
_computing_structure_refinement 'ShelXL (Sheldrick, 2015)'
_computing_structure_solution 'ShelXS (Sheldrick, 2008)'
_diffrn_ambient_environment N~2~
_diffrn_ambient_temperature 143.00(10)
_diffrn_detector 'CCD plate'
_diffrn_detector_area_resol_mean 16.0874
_diffrn_detector_type Eos
_diffrn_measured_fraction_theta_full 0.997
_diffrn_measured_fraction_theta_max 0.835
_diffrn_measurement_details
;
#__ type_ start__ end____ width___ exp.time_
  1 omega  -11.00   88.00   1.0000    6.0000
omega____ theta____ kappa____ phi______ frames
    -       16.6856   19.0000    0.0000 99

#__ type_ start__ end____ width___ exp.time_
  2 omega  -22.00   13.00   1.0000    6.0000
omega____ theta____ kappa____ phi______ frames
    -      -14.9669  -99.0000 -150.0000 35

#__ type_ start__ end____ width___ exp.time_
  3 omega  -22.00   21.00   1.0000    6.0000
omega____ theta____ kappa____ phi______ frames
    -      -14.9669  -99.0000  -60.0000 43

#__ type_ start__ end____ width___ exp.time_
  4 omega  -83.00   12.00   1.0000    6.0000
omega____ theta____ kappa____ phi______ frames
    -      -14.9669  -77.0000   60.0000 95

#__ type_ start__ end____ width___ exp.time_
  5 omega  -87.00  -62.00   1.0000    6.0000
omega____ theta____ kappa____ phi______ frames
    -      -14.9669 -178.0000 -150.0000 25

#__ type_ start__ end____ width___ exp.time_
  6 omega  -42.00   51.00   1.0000    6.0000
omega____ theta____ kappa____ phi______ frames
    -      -14.9669   77.0000 -180.0000 93
;
_diffrn_measurement_device 'four-circle diffractometer'
_diffrn_measurement_device_type 'Xcalibur, Eos'
_diffrn_measurement_method '\w scans'
_diffrn_orient_matrix_UB_11 -0.0217280000
_diffrn_orient_matrix_UB_12 -0.0578621000
_diffrn_orient_matrix_UB_13 0.0065076000
_diffrn_orient_matrix_UB_21 0.0129871000
_diffrn_orient_matrix_UB_22 -0.0021775000
_diffrn_orient_matrix_UB_23 -0.0628337000
_diffrn_orient_matrix_UB_31 0.0764146000
_diffrn_orient_matrix_UB_32 -0.0274857000
_diffrn_orient_matrix_UB_33 -0.0137751000
_diffrn_radiation_monochromator graphite
_diffrn_radiation_probe x-ray
_diffrn_radiation_type MoK\a
_diffrn_radiation_wavelength 0.71073
_diffrn_reflns_av_R_equivalents 0.0335
_diffrn_reflns_av_unetI/netI 0.0558
_diffrn_reflns_Laue_measured_fraction_full 0.997
_diffrn_reflns_Laue_measured_fraction_max 0.835
_diffrn_reflns_limit_h_max 13
_diffrn_reflns_limit_h_min -13
_diffrn_reflns_limit_k_max 15
_diffrn_reflns_limit_k_min -14
_diffrn_reflns_limit_l_max 15
_diffrn_reflns_limit_l_min -15
_diffrn_reflns_number 10359
_diffrn_reflns_point_group_measured_fraction_full 0.997
_diffrn_reflns_point_group_measured_fraction_max 0.835
_diffrn_reflns_theta_full 25.242
_diffrn_reflns_theta_max 29.263
_diffrn_reflns_theta_min 3.174
_diffrn_source 'Enhance (Mo) X-ray Source'
_exptl_absorpt_coefficient_mu 2.884
_exptl_absorpt_correction_T_max 1.00000
_exptl_absorpt_correction_T_min 0.62738
_exptl_absorpt_correction_type multi-scan
_exptl_absorpt_process_details
;
CrysAlisPro, Agilent Technologies,
Version 1.171.37.35 (release 13-08-2014 CrysAlis171 .NET)
(compiled Aug 13 2014,18:06:01)
Empirical absorption correction using spherical harmonics,
 implemented in SCALE3 ABSPACK scaling algorithm.
;
_exptl_crystal_colour 'clear colourless'
_exptl_crystal_density_diffrn 1.887
_exptl_crystal_description needle
_exptl_crystal_F_000 652
_exptl_crystal_size_max 0.2
_exptl_crystal_size_mid 0.2
_exptl_crystal_size_min 0.1
_refine_diff_density_max 2.098
_refine_diff_density_min -1.355
_refine_diff_density_rms 0.155
_refine_ls_extinction_coef .
_refine_ls_extinction_method none
_refine_ls_goodness_of_fit_ref 1.073
_refine_ls_hydrogen_treatment mixed
_refine_ls_matrix_type full
_refine_ls_number_parameters 327
_refine_ls_number_reflns 5371
_refine_ls_number_restraints 6
_refine_ls_restrained_S_all 1.072
_refine_ls_R_factor_all 0.0472
_refine_ls_R_factor_gt 0.0388
_refine_ls_shift/su_max 0.001
_refine_ls_shift/su_mean 0.000
_refine_ls_structure_factor_coef Fsqd
_refine_ls_weighting_details 'w=1/[\s^2^(Fo^2^)+(0.0532P)^2^] where P=(Fo^2^+2Fc^2^)/3'
_refine_ls_weighting_scheme calc
_refine_ls_wR_factor_gt 0.0939
_refine_ls_wR_factor_ref 0.1006
_reflns_Friedel_coverage 0.000
_reflns_Friedel_fraction_full .
_reflns_Friedel_fraction_max .
_reflns_number_gt 4734
_reflns_number_total 5371
_reflns_threshold_expression 'I > 2\s(I)'
_cod_data_source_file ICA-2020-504-119459.cif
_cod_data_source_block 160706_s4_zxq_1
_cod_database_code 1565254
_shelx_space_group_comment
;
The symmetry employed for this shelxl refinement is uniquely defined
by the following loop, which should always be used as a source of
symmetry information in preference to the above space-group names.
They are only intended as comments.
;
_reflns_odcompleteness_completeness 99.79
_reflns_odcompleteness_iscentric 1
_reflns_odcompleteness_theta 26.32
_olex2_refinement_description
;
1. Fixed Uiso
 At 1.2 times of:
  All C(H) groups, All O(H,H) groups
 At 1.5 times of:
  All C(H,H,H) groups, All O(H) groups
2. Restrained distances
 O8-H8A = O8-H8B
 0.88 with sigma of 0.02
 H8A-H8B
 1.46 with sigma of 0.02
 O7-H7
 0.85 with sigma of 0.01
 C19-H7
 1.883788 with sigma of 0.02
 Sm1-H7
 3.060876 with sigma of 0.02
3. Others
 Sof(Cl1')=1-FVAR(1)
 Sof(Cl1)=FVAR(1)
4.a Aromatic/amide H refined with riding coordinates:
 C3(H3), C6(H6), C11(H11), C12(H12), C13(H13), C14(H14), C16(H16), C18(H18)
4.b Idealised Me refined as rotating group:
 C19(H19A,H19B,H19C)
;
_olex2_submission_special_instructions 'No special instructions were received'

loop_
_space_group_symop_operation_xyz
'x, y, z'
'-x, -y, -z'

loop_
_atom_site_label
_atom_site_type_symbol
_atom_site_fract_x
_atom_site_fract_y
_atom_site_fract_z
_atom_site_U_iso_or_equiv
_atom_site_adp_type
_atom_site_occupancy
_atom_site_site_symmetry_order
_atom_site_calc_flag
_atom_site_refinement_flags_posn
_atom_site_refinement_flags_adp
_atom_site_refinement_flags_occupancy
_atom_site_disorder_assembly
_atom_site_disorder_group
O2 O 0.3615(4) 0.6849(3) 0.4890(3) 0.0368(8) Uani 1 1 d . . . . .
O6 O 0.3568(4) 0.5048(3) 0.6559(3) 0.0358(8) Uani 1 1 d . . . . .
O4 O 1.1553(4) 0.3939(3) 0.3988(3) 0.0378(8) Uani 1 1 d . . . . .
Sm1 Sm 0.72570(2) 0.50020(2) 0.50637(2) 0.02098(9) Uani 1 1 d D . . . .
Cl3 Cl -0.10886(15) 0.71900(14) 1.05055(13) 0.0494(4) Uani 1 1 d . . . . .
Cl1 Cl 0.4339(2) 1.12580(17) 0.75750(18) 0.0542(6) Uani 0.813(4) 1 d . . P A 1
Cl1' Cl 0.0588(11) 1.1035(8) 0.5309(10) 0.071(3) Uani 0.187(4) 1 d . . P A 2
Cl2 Cl 1.0724(3) -0.02940(16) 0.11745(19) 0.0805(6) Uani 1 1 d . . . . .
O1 O 0.5571(3) 0.6924(3) 0.5433(3) 0.0306(7) Uani 1 1 d . . . . .
O3 O 0.9511(3) 0.3864(3) 0.3605(3) 0.0330(8) Uani 1 1 d . . . . .
O8 O 0.8724(4) 0.6422(3) 0.3529(3) 0.0292(7) Uani 1 1 d D . . . .
H8A H 0.928(5) 0.610(4) 0.279(2) 0.035 Uiso 1 1 d DR . . . .
H8B H 0.824(5) 0.715(2) 0.346(4) 0.035 Uiso 1 1 d DR . . . .
O5 O 0.5485(4) 0.4981(3) 0.7156(3) 0.0351(8) Uani 1 1 d . . . . .
C1 C 0.4358(5) 0.7360(4) 0.5323(4) 0.0286(10) Uani 1 1 d . . . . .
O7 O 0.8455(4) 0.3508(4) 0.6206(4) 0.0469(10) Uani 1 1 d D . . . .
H7 H 0.926(4) 0.362(4) 0.628(5) 0.070 Uiso 1 1 d DR . . . .
C2 C 1.0862(5) 0.3497(4) 0.3474(4) 0.0242(9) Uani 1 1 d . . . . .
N1 N 0.1000(5) 0.5873(4) 1.1059(4) 0.0375(10) Uani 1 1 d . . . . .
C3 C 0.4247(5) 0.9288(4) 0.6413(5) 0.0323(11) Uani 1 1 d . . . . .
H3 H 0.5002 0.8899 0.6662 0.039 Uiso 1 1 calc R . . . .
C4 C 0.4102(5) 0.5103(4) 0.7348(4) 0.0274(10) Uani 1 1 d . . . . .
C5 C 0.3008(5) 0.5368(4) 0.8648(4) 0.0280(10) Uani 1 1 d . . . . .
C6 C 0.1589(5) 0.6037(5) 0.8907(4) 0.0320(11) Uani 1 1 d . . . . .
H6 H 0.1263 0.6312 0.8290 0.038 Uiso 1 1 calc R . . . .
C7 C 0.0667(5) 0.6284(5) 1.0121(4) 0.0334(11) Uani 1 1 d . . . . .
C8 C 1.1684(5) 0.2444(4) 0.2600(4) 0.0263(10) Uani 1 1 d . . . . .
C9 C 0.3630(6) 1.0499(4) 0.6735(4) 0.0345(11) Uani 1 1 d . . . . .
N2 N 0.2568(5) 1.1107(4) 0.6404(4) 0.0427(11) Uani 1 1 d . . . . .
C10 C 0.3723(5) 0.8672(4) 0.5720(4) 0.0283(10) Uani 1 1 d . . . . .
C11 C 0.2373(6) 0.5204(5) 1.0784(5) 0.0416(13) Uani 1 1 d . . . . .
H11 H 0.2640 0.4900 1.1422 0.050 Uiso 1 1 calc R . . . .
C12 C 0.2577(6) 0.9309(5) 0.5395(5) 0.0417(13) Uani 1 1 d . . . . .
H12 H 0.2164 0.8924 0.4950 0.050 Uiso 1 1 calc R . . . .
C13 C 1.0887(6) 0.1658(4) 0.2348(5) 0.0358(11) Uani 1 1 d . . . . .
H13 H 0.9834 0.1760 0.2717 0.043 Uiso 1 1 calc R . . . .
C14 C 0.3408(6) 0.4942(5) 0.9619(4) 0.0377(12) Uani 1 1 d . . . . .
H14 H 0.4360 0.4489 0.9474 0.045 Uiso 1 1 calc R . . . .
C15 C 0.2062(6) 1.0505(5) 0.5734(6) 0.0473(14) Uani 1 1 d . . . . .
N3 N 1.3182(7) 0.0495(5) 0.0955(5) 0.0620(15) Uani 1 1 d . . . . .
C16 C 1.3255(6) 0.2237(6) 0.2019(5) 0.0460(14) Uani 1 1 d . . . . .
H16 H 1.3835 0.2741 0.2174 0.055 Uiso 1 1 calc R . . . .
C17 C 1.1713(8) 0.0708(5) 0.1524(5) 0.0484(15) Uani 1 1 d . . . . .
C18 C 1.3931(7) 0.1264(6) 0.1206(6) 0.0639(19) Uani 1 1 d . . . . .
H18 H 1.4982 0.1138 0.0808 0.077 Uiso 1 1 calc R . . . .
C19 C 0.7830(9) 0.2634(6) 0.7067(7) 0.074(2) Uani 1 1 d D . . . .
H19A H 0.8013 0.2742 0.7791 0.110 Uiso 1 1 calc GR . . . .
H19B H 0.8299 0.1837 0.6720 0.110 Uiso 1 1 calc GR . . . .
H19C H 0.6757 0.2733 0.7269 0.110 Uiso 1 1 calc GR . . . .

loop_
_atom_site_aniso_label
_atom_site_aniso_U_11
_atom_site_aniso_U_22
_atom_site_aniso_U_33
_atom_site_aniso_U_23
_atom_site_aniso_U_13
_atom_site_aniso_U_12
O2 0.043(2) 0.0267(18) 0.047(2) 0.0021(16) -0.0217(17) -0.0139(16)
O6 0.042(2) 0.043(2) 0.0252(17) -0.0022(16) -0.0140(15) -0.0100(16)
O4 0.0350(19) 0.046(2) 0.0373(19) -0.0125(17) -0.0153(16) -0.0135(17)
Sm1 0.01813(13) 0.02236(13) 0.02127(13) -0.00294(9) -0.00608(9) -0.00328(9)
Cl3 0.0344(7) 0.0591(9) 0.0419(7) -0.0009(7) -0.0060(6) 0.0055(6)
Cl1 0.0505(11) 0.0450(11) 0.0646(13) -0.0246(9) -0.0183(9) -0.0056(8)
Cl1' 0.061(6) 0.049(5) 0.110(9) 0.001(5) -0.050(6) 0.013(4)
Cl2 0.1274(18) 0.0502(10) 0.0879(14) -0.0154(10) -0.0638(14) -0.0208(11)
O1 0.0246(17) 0.0227(16) 0.042(2) -0.0034(15) -0.0111(15) -0.0019(13)
O3 0.0232(17) 0.0341(18) 0.0364(19) -0.0061(15) -0.0096(14) 0.0062(14)
O8 0.0287(18) 0.0273(17) 0.0248(16) 0.0002(14) -0.0039(14) -0.0020(14)
O5 0.0239(17) 0.052(2) 0.0263(17) 0.0025(16) -0.0054(14) -0.0095(16)
C1 0.030(2) 0.023(2) 0.030(2) 0.000(2) -0.007(2) -0.0065(19)
O7 0.039(2) 0.059(2) 0.055(2) 0.026(2) -0.0277(19) -0.0205(19)
C2 0.020(2) 0.024(2) 0.023(2) -0.0008(18) -0.0028(17) -0.0039(17)
N1 0.029(2) 0.052(3) 0.026(2) -0.001(2) -0.0033(17) -0.008(2)
C3 0.029(2) 0.028(2) 0.041(3) -0.001(2) -0.014(2) -0.004(2)
C4 0.028(2) 0.032(2) 0.022(2) 0.000(2) -0.0094(19) -0.005(2)
C5 0.025(2) 0.037(3) 0.022(2) 0.001(2) -0.0080(18) -0.009(2)
C6 0.029(2) 0.040(3) 0.029(2) 0.004(2) -0.012(2) -0.010(2)
C7 0.026(2) 0.043(3) 0.028(2) -0.002(2) -0.006(2) -0.006(2)
C8 0.023(2) 0.027(2) 0.025(2) -0.0053(19) -0.0091(18) 0.0049(18)
C9 0.038(3) 0.027(2) 0.034(3) -0.005(2) -0.007(2) -0.008(2)
N2 0.039(3) 0.031(2) 0.046(3) 0.000(2) -0.006(2) 0.004(2)
C10 0.020(2) 0.027(2) 0.033(2) 0.000(2) -0.0052(19) -0.0044(18)
C11 0.038(3) 0.056(4) 0.031(3) 0.008(3) -0.015(2) -0.005(3)
C12 0.031(3) 0.046(3) 0.049(3) -0.008(3) -0.018(2) -0.002(2)
C13 0.042(3) 0.033(3) 0.037(3) -0.003(2) -0.021(2) -0.004(2)
C14 0.023(2) 0.061(4) 0.028(3) 0.000(2) -0.009(2) -0.004(2)
C15 0.036(3) 0.043(3) 0.058(4) -0.001(3) -0.019(3) 0.006(3)
N3 0.071(4) 0.050(3) 0.056(3) -0.024(3) -0.023(3) 0.016(3)
C16 0.028(3) 0.054(4) 0.051(3) -0.008(3) -0.013(3) 0.002(3)
C17 0.068(4) 0.037(3) 0.045(3) -0.009(3) -0.030(3) 0.001(3)
C18 0.036(3) 0.071(5) 0.063(4) -0.022(4) -0.005(3) 0.020(3)
C19 0.088(6) 0.072(5) 0.081(5) 0.013(4) -0.052(5) -0.022(4)

loop_
_atom_type_symbol
_atom_type_description
_atom_type_scat_dispersion_real
_atom_type_scat_dispersion_imag
_atom_type_scat_source
C C 0.0033 0.0016 'International Tables Vol C Tables 4.2.6.8 and 6.1.1.4'
H H 0.0000 0.0000 'International Tables Vol C Tables 4.2.6.8 and 6.1.1.4'
Cl Cl 0.1484 0.1585 'International Tables Vol C Tables 4.2.6.8 and 6.1.1.4'
N N 0.0061 0.0033 'International Tables Vol C Tables 4.2.6.8 and 6.1.1.4'
O O 0.0106 0.0060 'International Tables Vol C Tables 4.2.6.8 and 6.1.1.4'
Sm Sm -0.1638 3.4418 'International Tables Vol C Tables 4.2.6.8 and 6.1.1.4'

loop_
_geom_angle_atom_site_label_1
_geom_angle_atom_site_label_2
_geom_angle_atom_site_label_3
_geom_angle
_geom_angle_site_symmetry_1
_geom_angle_site_symmetry_3
C1 O2 Sm1 141.1(3) . 2_666
C4 O6 Sm1 175.0(3) . 2_666
C2 O4 Sm1 173.6(3) . 2_766
O2 Sm1 O1 121.97(11) 2_666 .
O2 Sm1 O3 81.15(12) 2_666 .
O2 Sm1 O8 139.74(12) 2_666 .
O2 Sm1 O5 77.73(13) 2_666 .
O2 Sm1 O7 71.55(12) 2_666 .
O6 Sm1 O2 72.00(12) 2_666 2_666
O6 Sm1 O1 79.96(12) 2_666 .
O6 Sm1 O3 81.60(11) 2_666 .
O6 Sm1 O8 75.83(12) 2_666 .
O6 Sm1 O5 120.53(11) 2_666 .
O6 Sm1 O7 137.58(14) 2_666 .
O4 Sm1 O2 141.71(12) 2_766 2_666
O4 Sm1 O6 146.01(13) 2_766 2_666
O4 Sm1 O1 81.34(12) 2_766 .
O4 Sm1 O3 97.26(12) 2_766 .
O4 Sm1 O8 71.86(12) 2_766 .
O4 Sm1 O5 80.82(12) 2_766 .
O4 Sm1 O7 71.65(13) 2_766 .
O1 Sm1 O8 74.14(11) . .
O1 Sm1 O5 74.62(11) . .
O1 Sm1 O7 139.00(13) . .
O3 Sm1 O1 143.28(11) . .
O3 Sm1 O8 70.68(11) . .
O3 Sm1 O5 141.74(11) . .
O3 Sm1 O7 72.06(12) . .
O5 Sm1 O8 140.96(12) . .
O5 Sm1 O7 71.13(12) . .
O7 Sm1 O8 122.82(11) . .
C1 O1 Sm1 137.8(3) . .
C2 O3 Sm1 138.6(3) . .
C4 O5 Sm1 117.5(3) . .
O2 C1 C10 115.4(4) . .
O1 C1 O2 127.6(5) . .
O1 C1 C10 117.0(4) . .
C19 O7 Sm1 130.6(3) . .
O4 C2 O3 125.5(4) . .
O4 C2 C8 118.5(4) . .
O3 C2 C8 116.0(4) . .
C7 N1 C11 116.0(4) . .
C10 C3 C9 119.1(4) . .
O6 C4 O5 125.7(4) . .
O6 C4 C5 117.9(4) . .
O5 C4 C5 116.4(4) . .
C6 C5 C4 120.5(4) . .
C6 C5 C14 118.5(4) . .
C14 C5 C4 121.0(4) . .
C5 C6 C7 117.3(4) . .
N1 C7 Cl3 115.0(4) . .
N1 C7 C6 125.5(4) . .
C6 C7 Cl3 119.6(4) . .
C13 C8 C2 120.3(4) . .
C13 C8 C16 118.3(5) . .
C16 C8 C2 121.4(5) . .
C3 C9 Cl1 118.1(4) . .
N2 C9 Cl1 118.2(4) . .
N2 C9 C3 123.6(5) . .
C9 N2 C15 117.0(5) . .
C3 C10 C1 121.9(4) . .
C3 C10 C12 117.2(5) . .
C12 C10 C1 121.0(5) . .
N1 C11 C14 123.8(5) . .
C15 C12 C10 119.6(5) . .
C8 C13 C17 117.5(5) . .
C11 C14 C5 118.8(5) . .
N2 C15 Cl1' 126.2(6) . .
N2 C15 C12 123.5(5) . .
C12 C15 Cl1' 109.9(6) . .
C17 N3 C18 115.9(5) . .
C18 C16 C8 118.1(6) . .
C13 C17 Cl2 118.3(5) . .
N3 C17 Cl2 115.9(5) . .
N3 C17 C13 125.8(6) . .
N3 C18 C16 124.4(6) . .

loop_
_geom_bond_atom_site_label_1
_geom_bond_atom_site_label_2
_geom_bond_distance
_geom_bond_site_symmetry_2
O2 Sm1 2.365(3) 2_666
O2 C1 1.250(6) .
O6 Sm1 2.363(3) 2_666
O6 C4 1.243(5) .
O4 Sm1 2.363(3) 2_766
O4 C2 1.233(5) .
Sm1 O2 2.365(3) 2_666
Sm1 O6 2.363(3) 2_666
Sm1 O4 2.363(3) 2_766
Sm1 O1 2.418(3) .
Sm1 O3 2.388(3) .
Sm1 O8 2.542(3) .
Sm1 O5 2.420(3) .
Sm1 O7 2.533(3) .
Cl3 C7 1.727(5) .
Cl1 C9 1.728(5) .
Cl1' C15 1.703(9) .
Cl2 C17 1.750(6) .
O1 C1 1.248(5) .
O3 C2 1.253(5) .
O5 C4 1.254(5) .
C1 C10 1.514(6) .
O7 C19 1.426(8) .
C2 C8 1.497(6) .
N1 C7 1.325(6) .
N1 C11 1.336(7) .
C3 C9 1.393(7) .
C3 C10 1.378(7) .
C4 C5 1.504(6) .
C5 C6 1.374(6) .
C5 C14 1.400(6) .
C6 C7 1.382(6) .
C8 C13 1.377(7) .
C8 C16 1.389(7) .
C9 N2 1.319(6) .
N2 C15 1.337(7) .
C10 C12 1.392(6) .
C11 C14 1.367(7) .
C12 C15 1.368(8) .
C13 C17 1.386(7) .
N3 C17 1.301(8) .
N3 C18 1.326(8) .
C16 C18 1.379(8) .
